data_7119769
loop_
_publ_author_name
'Qian, Ping'
'Deng, Yu'
'Mei, Haibo'
'Han, Jianlin'
'Pan, Yi'

_publ_section_title
;
 Metal-free nitroxyl radical-mediated \b-C(sp(3))-H amination of saturated
 ketones with heteroaryl halides: multiple roles of TEMPO.
;
_journal_issue 20
_journal_name_full 'Chemical communications (Cambridge, England)'
_journal_page_first 2958
_journal_page_last 2961
_journal_paper_doi 10.1039/c7cc00145b
_journal_volume 53
_journal_year 2017
_chemical_formula_sum 'C25 H20 Br2 N2 O3'
_chemical_formula_weight 556.25
_space_group_crystal_system monoclinic
_space_group_IT_number 14
_space_group_name_Hall '-P 2ybc'
_space_group_name_H-M_alt 'P 1 21/c 1'
_symmetry_space_group_name_Hall '-P 2ybc'
_symmetry_space_group_name_H-M 'P 1 21/c 1'
_atom_sites_solution_hydrogens geom
_audit_creation_method SHELXL-2014/7
_audit_update_record
;
2016-10-25 deposited with the CCDC.
2017-02-17 downloaded from the CCDC.
;
_cell_angle_alpha 90
_cell_angle_beta 97.927(5)
_cell_angle_gamma 90
_cell_formula_units_Z 4
_cell_length_a 25.738(8)
_cell_length_b 5.4772(17)
_cell_length_c 15.984(5)
_cell_measurement_reflns_used 3625
_cell_measurement_temperature 296(2)
_cell_measurement_theta_max 25.22
_cell_measurement_theta_min 2.40
_cell_volume 2231.8(12)
_computing_cell_refinement 'Bruker SAINT'
_computing_data_collection 'Bruker APEX2'
_computing_data_reduction 'Bruker SAINT'
_computing_molecular_graphics 'Bruker SHELXTL'
_computing_publication_material 'Bruker SHELXTL'
_computing_structure_refinement 'SHELXL-2014 (Sheldrick 2014)'
_computing_structure_solution 'SHELXS-97 (Sheldrick 2008)'
_diffrn_ambient_temperature 296(2)
_diffrn_measured_fraction_theta_full 0.996
_diffrn_measured_fraction_theta_max 0.996
_diffrn_measurement_device_type 'Bruker APEX-II CCD'
_diffrn_measurement_method '\f and \w scans'
_diffrn_radiation_type MoK\a
_diffrn_radiation_wavelength 0.71073
_diffrn_reflns_av_R_equivalents 0.0561
_diffrn_reflns_av_unetI/netI 0.0522
_diffrn_reflns_Laue_measured_fraction_full 0.996
_diffrn_reflns_Laue_measured_fraction_max 0.996
_diffrn_reflns_limit_h_max 30
_diffrn_reflns_limit_h_min -30
_diffrn_reflns_limit_k_max 6
_diffrn_reflns_limit_k_min -4
_diffrn_reflns_limit_l_max 19
_diffrn_reflns_limit_l_min -19
_diffrn_reflns_number 15632
_diffrn_reflns_point_group_measured_fraction_full 0.996
_diffrn_reflns_point_group_measured_fraction_max 0.996
_diffrn_reflns_theta_full 25.010
_diffrn_reflns_theta_max 25.010
_diffrn_reflns_theta_min 1.598
_exptl_absorpt_coefficient_mu 3.663
_exptl_crystal_density_diffrn 1.656
_exptl_crystal_F_000 1112
_exptl_crystal_size_max 0.280
_exptl_crystal_size_mid 0.260
_exptl_crystal_size_min 0.220
_refine_diff_density_max 0.534
_refine_diff_density_min -0.686
_refine_diff_density_rms 0.108
_refine_ls_extinction_method none
_refine_ls_goodness_of_fit_ref 1.096
_refine_ls_hydrogen_treatment constr
_refine_ls_matrix_type full
_refine_ls_number_parameters 289
_refine_ls_number_reflns 3928
_refine_ls_number_restraints 0
_refine_ls_restrained_S_all 1.096
_refine_ls_R_factor_all 0.0709
_refine_ls_R_factor_gt 0.0458
_refine_ls_shift/su_max 0.001
_refine_ls_shift/su_mean 0.000
_refine_ls_structure_factor_coef Fsqd
_refine_ls_weighting_details 'w=1/[\s^2^(Fo^2^)+(0.1052P)^2^+0.4461P] where P=(Fo^2^+2Fc^2^)/3'
_refine_ls_weighting_scheme calc
_refine_ls_wR_factor_gt 0.1419
_refine_ls_wR_factor_ref 0.1768
_reflns_Friedel_coverage 0.000
_reflns_number_gt 2822
_reflns_number_total 3928
_reflns_threshold_expression 'I > 2\s(I)'
_cod_data_source_file c7cc00145b2.cif
_cod_data_source_block 1_a
_cod_original_cell_volume 2231.7(12)
_cod_database_code 7119769
_shelx_shelxl_version_number 2014/7
_shelx_space_group_comment
;
The symmetry employed for this shelxl refinement is uniquely defined
by the following loop, which should always be used as a source of
symmetry information in preference to the above space-group names.
They are only intended as comments.
;
_shelx_estimated_absorpt_t_min 0.427
_shelx_estimated_absorpt_t_max 0.500

loop_
_space_group_symop_operation_xyz
'x, y, z'
'-x, y+1/2, -z+1/2'
'-x, -y, -z'
'x, -y-1/2, z-1/2'

loop_
_atom_site_label
_atom_site_type_symbol
_atom_site_fract_x
_atom_site_fract_y
_atom_site_fract_z
_atom_site_U_iso_or_equiv
_atom_site_adp_type
_atom_site_occupancy
_atom_site_site_symmetry_order
_atom_site_calc_flag
_atom_site_refinement_flags_posn
_atom_site_refinement_flags_adp
Br1 Br -0.10013(2) 0.29523(15) 0.60924(4) 0.0784(3) Uani 1 1 d . .
Br2 Br 0.63713(2) 0.59512(14) 0.75920(4) 0.0708(3) Uani 1 1 d . .
C25 C 0.26597(18) 0.5938(9) 0.5922(3) 0.0440(11) Uani 1 1 d . .
C1 C 0.26542(16) 0.7828(9) 0.4659(3) 0.0378(10) Uani 1 1 d . .
C2 C 0.27329(19) 0.8564(10) 0.3865(3) 0.0473(12) Uani 1 1 d . .
H2 H 0.2967 0.7748 0.3569 0.057 Uiso 1 1 calc R U
C3 C 0.2452(2) 1.0563(11) 0.3521(3) 0.0545(14) Uani 1 1 d . .
H3 H 0.2493 1.1085 0.2981 0.065 Uiso 1 1 calc R U
C4 C 0.2111(2) 1.1795(10) 0.3967(3) 0.0525(13) Uani 1 1 d . .
H4 H 0.1934 1.3159 0.3727 0.063 Uiso 1 1 calc R U
C5 C 0.20285(19) 1.1043(10) 0.4763(3) 0.0482(12) Uani 1 1 d . .
H5 H 0.1793 1.1858 0.5056 0.058 Uiso 1 1 calc R U
C6 C 0.23043(16) 0.9057(9) 0.5108(3) 0.0382(10) Uani 1 1 d . .
C7 C 0.20914(19) 0.8644(11) 0.6624(3) 0.0523(13) Uani 1 1 d . .
H7A H 0.2001 1.0361 0.6564 0.063 Uiso 1 1 calc R U
H7B H 0.2352 0.8473 0.7119 0.063 Uiso 1 1 calc R U
C8 C 0.1610(2) 0.7229(12) 0.6761(4) 0.0615(16) Uani 1 1 d . .
H8A H 0.1641 0.5580 0.6552 0.074 Uiso 1 1 calc R U
H8B H 0.1595 0.7126 0.7363 0.074 Uiso 1 1 calc R U
C9 C 0.1110(2) 0.8323(11) 0.6336(3) 0.0515(13) Uani 1 1 d . .
C10 C 0.0610(2) 0.6968(10) 0.6325(3) 0.0467(12) Uani 1 1 d . .
C11 C 0.0158(2) 0.7900(11) 0.5857(4) 0.0677(16) Uani 1 1 d . .
H11 H 0.0182 0.9382 0.5581 0.081 Uiso 1 1 calc R U
C12 C -0.0314(2) 0.6778(12) 0.5781(4) 0.0702(17) Uani 1 1 d . .
H12 H -0.0605 0.7423 0.5445 0.084 Uiso 1 1 calc R U
C13 C -0.0344(2) 0.4630(11) 0.6224(3) 0.0554(14) Uani 1 1 d . .
C14 C 0.0077(2) 0.3626(11) 0.6705(3) 0.0587(14) Uani 1 1 d . .
H14 H 0.0045 0.2184 0.7000 0.070 Uiso 1 1 calc R U
C15 C 0.0561(2) 0.4808(11) 0.6745(3) 0.0547(13) Uani 1 1 d . .
H15 H 0.0855 0.4122 0.7062 0.066 Uiso 1 1 calc R U
C16 C 0.32918(19) 0.4277(9) 0.5030(3) 0.0464(12) Uani 1 1 d . .
H16A H 0.3313 0.4160 0.4430 0.056 Uiso 1 1 calc R U
H16B H 0.3227 0.2655 0.5236 0.056 Uiso 1 1 calc R U
C17 C 0.38006(17) 0.5225(8) 0.5481(3) 0.0375(10) Uani 1 1 d . .
H17A H 0.3879 0.6773 0.5231 0.045 Uiso 1 1 calc R U
H17B H 0.3760 0.5530 0.6067 0.045 Uiso 1 1 calc R U
C18 C 0.42554(18) 0.3533(8) 0.5455(3) 0.0368(10) Uani 1 1 d . .
C19 C 0.47706(16) 0.4172(7) 0.5961(2) 0.0317(9) Uani 1 1 d . .
C20 C 0.48438(18) 0.6314(8) 0.6431(3) 0.0366(10) Uani 1 1 d . .
H20 H 0.4568 0.7416 0.6423 0.044 Uiso 1 1 calc R U
C21 C 0.5314(2) 0.6820(9) 0.6905(3) 0.0429(11) Uani 1 1 d . .
H21 H 0.5358 0.8263 0.7214 0.052 Uiso 1 1 calc R U
C22 C 0.57283(18) 0.5170(9) 0.6926(3) 0.0422(11) Uani 1 1 d . .
C23 C 0.56711(18) 0.3048(9) 0.6455(3) 0.0411(10) Uani 1 1 d . .
H23 H 0.5949 0.1961 0.6457 0.049 Uiso 1 1 calc R U
C24 C 0.51941(18) 0.2583(8) 0.5983(3) 0.0384(10) Uani 1 1 d . .
H24 H 0.5153 0.1154 0.5667 0.046 Uiso 1 1 calc R U
N1 N 0.23207(14) 0.7863(8) 0.5882(2) 0.0427(9) Uani 1 1 d . .
N2 N 0.28594(14) 0.5898(8) 0.5165(2) 0.0427(9) Uani 1 1 d . .
O1 O 0.11137(15) 1.0319(8) 0.6010(3) 0.0737(12) Uani 1 1 d . .
O2 O 0.42090(14) 0.1652(7) 0.5057(2) 0.0551(9) Uani 1 1 d . .
O3 O 0.27653(14) 0.4509(7) 0.6502(2) 0.0603(10) Uani 1 1 d . .

loop_
_atom_site_aniso_label
_atom_site_aniso_U_11
_atom_site_aniso_U_22
_atom_site_aniso_U_33
_atom_site_aniso_U_23
_atom_site_aniso_U_13
_atom_site_aniso_U_12
Br1 0.0562(4) 0.0882(6) 0.0932(5) -0.0054(4) 0.0196(3) -0.0093(3)
Br2 0.0445(4) 0.0981(6) 0.0678(4) -0.0216(3) 0.0002(3) -0.0097(3)
C25 0.033(2) 0.055(3) 0.045(3) 0.004(2) 0.008(2) 0.004(2)
C1 0.028(2) 0.047(3) 0.039(2) -0.007(2) 0.0063(18) -0.006(2)
C2 0.040(3) 0.062(3) 0.040(2) -0.011(2) 0.007(2) -0.004(2)
C3 0.048(3) 0.071(4) 0.044(3) 0.006(3) 0.005(2) -0.010(3)
C4 0.049(3) 0.052(3) 0.053(3) 0.005(3) -0.001(2) -0.004(3)
C5 0.038(2) 0.051(3) 0.057(3) -0.004(2) 0.011(2) 0.004(2)
C6 0.027(2) 0.045(3) 0.043(2) 0.000(2) 0.0073(18) -0.001(2)
C7 0.042(3) 0.073(4) 0.045(3) 0.000(3) 0.014(2) 0.005(3)
C8 0.048(3) 0.083(4) 0.060(3) 0.019(3) 0.027(3) 0.023(3)
C9 0.056(3) 0.057(3) 0.044(3) 0.003(2) 0.018(2) 0.013(3)
C10 0.049(3) 0.054(3) 0.039(2) 0.002(2) 0.012(2) 0.009(2)
C11 0.059(4) 0.061(4) 0.080(4) 0.019(3) 0.000(3) 0.005(3)
C12 0.044(3) 0.067(4) 0.097(5) 0.014(4) 0.001(3) 0.007(3)
C13 0.050(3) 0.060(4) 0.061(3) -0.011(3) 0.023(3) -0.003(3)
C14 0.058(3) 0.064(4) 0.057(3) 0.006(3) 0.016(3) 0.001(3)
C15 0.052(3) 0.061(3) 0.052(3) 0.006(3) 0.011(2) 0.011(3)
C16 0.042(3) 0.046(3) 0.052(3) -0.009(2) 0.012(2) 0.004(2)
C17 0.038(2) 0.035(2) 0.041(2) -0.0075(19) 0.0107(19) 0.003(2)
C18 0.039(2) 0.037(3) 0.036(2) -0.005(2) 0.0126(19) -0.002(2)
C19 0.035(2) 0.032(2) 0.031(2) 0.0008(17) 0.0140(17) -0.0003(18)
C20 0.043(2) 0.032(2) 0.036(2) -0.0016(19) 0.0112(19) 0.004(2)
C21 0.051(3) 0.039(3) 0.040(2) -0.009(2) 0.014(2) -0.004(2)
C22 0.038(2) 0.051(3) 0.038(2) 0.000(2) 0.0090(19) -0.007(2)
C23 0.037(2) 0.042(3) 0.046(2) -0.002(2) 0.011(2) 0.005(2)
C24 0.041(2) 0.035(2) 0.041(2) -0.0074(19) 0.014(2) 0.001(2)
N1 0.0345(19) 0.057(3) 0.038(2) 0.0016(18) 0.0118(16) 0.0052(18)
N2 0.0317(19) 0.051(2) 0.046(2) -0.0008(18) 0.0102(17) 0.0055(18)
O1 0.054(2) 0.062(3) 0.107(3) 0.024(2) 0.017(2) 0.010(2)
O2 0.047(2) 0.050(2) 0.067(2) -0.0275(18) 0.0004(17) 0.0059(16)
O3 0.050(2) 0.074(3) 0.060(2) 0.017(2) 0.0164(17) 0.0167(19)

loop_
_atom_type_symbol
_atom_type_description
_atom_type_scat_dispersion_real
_atom_type_scat_dispersion_imag
_atom_type_scat_source
C C 0.0033 0.0016 'International Tables Vol C Tables 4.2.6.8 and 6.1.1.4'
H H 0.0000 0.0000 'International Tables Vol C Tables 4.2.6.8 and 6.1.1.4'
N N 0.0061 0.0033 'International Tables Vol C Tables 4.2.6.8 and 6.1.1.4'
O O 0.0106 0.0060 'International Tables Vol C Tables 4.2.6.8 and 6.1.1.4'
Br Br -0.2901 2.4595 'International Tables Vol C Tables 4.2.6.8 and 6.1.1.4'

loop_
_geom_angle_atom_site_label_1
_geom_angle_atom_site_label_2
_geom_angle_atom_site_label_3
_geom_angle
O3 C25 N1 127.4(4)
O3 C25 N2 126.1(4)
N1 C25 N2 106.6(4)
C2 C1 N2 132.0(4)
C2 C1 C6 121.4(4)
N2 C1 C6 106.6(4)
C1 C2 C3 117.6(5)
C1 C2 H2 121.2
C3 C2 H2 121.2
C4 C3 C2 121.1(5)
C4 C3 H3 119.4
C2 C3 H3 119.4
C3 C4 C5 121.3(5)
C3 C4 H4 119.4
C5 C4 H4 119.4
C6 C5 C4 118.1(5)
C6 C5 H5 121.0
C4 C5 H5 121.0
C5 C6 N1 132.8(4)
C5 C6 C1 120.5(4)
N1 C6 C1 106.7(4)
N1 C7 C8 113.6(5)
N1 C7 H7A 108.8
C8 C7 H7A 108.8
N1 C7 H7B 108.8
C8 C7 H7B 108.8
H7A C7 H7B 107.7
C9 C8 C7 113.8(5)
C9 C8 H8A 108.8
C7 C8 H8A 108.8
C9 C8 H8B 108.8
C7 C8 H8B 108.8
H8A C8 H8B 107.7
O1 C9 C10 120.3(5)
O1 C9 C8 119.9(5)
C10 C9 C8 119.8(5)
C15 C10 C11 116.9(5)
C15 C10 C9 124.2(5)
C11 C10 C9 118.9(5)
C12 C11 C10 123.8(6)
C12 C11 H11 118.1
C10 C11 H11 118.1
C11 C12 C13 117.0(5)
C11 C12 H12 121.5
C13 C12 H12 121.5
C14 C13 C12 122.6(5)
C14 C13 Br1 119.6(4)
C12 C13 Br1 117.7(4)
C13 C14 C15 118.4(5)
C13 C14 H14 120.8
C15 C14 H14 120.8
C10 C15 C14 121.1(5)
C10 C15 H15 119.4
C14 C15 H15 119.4
N2 C16 C17 110.5(4)
N2 C16 H16A 109.5
C17 C16 H16A 109.5
N2 C16 H16B 109.5
C17 C16 H16B 109.5
H16A C16 H16B 108.1
C18 C17 C16 114.0(4)
C18 C17 H17A 108.8
C16 C17 H17A 108.8
C18 C17 H17B 108.8
C16 C17 H17B 108.8
H17A C17 H17B 107.7
O2 C18 C19 120.0(4)
O2 C18 C17 121.4(4)
C19 C18 C17 118.5(4)
C24 C19 C20 117.8(4)
C24 C19 C18 120.0(4)
C20 C19 C18 122.2(4)
C21 C20 C19 121.0(4)
C21 C20 H20 119.5
C19 C20 H20 119.5
C20 C21 C22 119.9(4)
C20 C21 H21 120.0
C22 C21 H21 120.0
C23 C22 C21 120.5(4)
C23 C22 Br2 121.1(4)
C21 C22 Br2 118.3(4)
C24 C23 C22 118.4(4)
C24 C23 H23 120.8
C22 C23 H23 120.8
C23 C24 C19 122.4(4)
C23 C24 H24 118.8
C19 C24 H24 118.8
C25 N1 C6 110.2(4)
C25 N1 C7 121.1(4)
C6 N1 C7 128.1(4)
C25 N2 C1 110.0(4)
C25 N2 C16 121.6(4)
C1 N2 C16 127.6(4)

loop_
_geom_bond_atom_site_label_1
_geom_bond_atom_site_label_2
_geom_bond_distance
Br1 C13 1.911(6)
Br2 C22 1.889(5)
C25 O3 1.215(6)
C25 N1 1.365(6)
C25 N2 1.377(6)
C1 C2 1.372(6)
C1 N2 1.391(6)
C1 C6 1.400(6)
C2 C3 1.384(8)
C2 H2 0.9300
C3 C4 1.379(8)
C3 H3 0.9300
C4 C5 1.382(7)
C4 H4 0.9300
C5 C6 1.372(7)
C5 H5 0.9300
C6 N1 1.394(6)
C7 N1 1.460(6)
C7 C8 1.502(8)
C7 H7A 0.9700
C7 H7B 0.9700
C8 C9 1.496(7)
C8 H8A 0.9700
C8 H8B 0.9700
C9 O1 1.212(7)
C9 C10 1.484(8)
C10 C15 1.375(7)
C10 C11 1.390(8)
C11 C12 1.351(8)
C11 H11 0.9300
C12 C13 1.381(9)
C12 H12 0.9300
C13 C14 1.356(8)
C14 C15 1.397(8)
C14 H14 0.9300
C15 H15 0.9300
C16 N2 1.463(6)
C16 C17 1.498(7)
C16 H16A 0.9700
C16 H16B 0.9700
C17 C18 1.498(6)
C17 H17A 0.9700
C17 H17B 0.9700
C18 O2 1.208(5)
C18 C19 1.496(6)
C19 C24 1.391(6)
C19 C20 1.392(6)
C20 C21 1.364(7)
C20 H20 0.9300
C21 C22 1.395(7)
C21 H21 0.9300
C22 C23 1.382(7)
C23 C24 1.373(7)
C23 H23 0.9300
C24 H24 0.9300

loop_
_geom_hbond_atom_site_label_D
_geom_hbond_atom_site_label_H
_geom_hbond_atom_site_label_A
_geom_hbond_distance_DH
_geom_hbond_distance_HA
_geom_hbond_distance_DA
_geom_hbond_angle_DHA
_geom_hbond_site_symmetry_A
C8 H8B Br1 0.97 3.11 3.984(5) 150.6 2_556
C5 H5 O1 0.93 2.61 3.312(6) 132.4 .

loop_
_geom_torsion_atom_site_label_1
_geom_torsion_atom_site_label_2
_geom_torsion_atom_site_label_3
_geom_torsion_atom_site_label_4
_geom_torsion
N2 C1 C2 C3 178.2(5)
C6 C1 C2 C3 -0.3(7)
C1 C2 C3 C4 1.1(8)
C2 C3 C4 C5 -1.7(8)
C3 C4 C5 C6 1.4(8)
C4 C5 C6 N1 179.0(5)
C4 C5 C6 C1 -0.7(7)
C2 C1 C6 C5 0.1(7)
N2 C1 C6 C5 -178.7(4)
C2 C1 C6 N1 -179.6(4)
N2 C1 C6 N1 1.5(5)
N1 C7 C8 C9 -90.4(6)
C7 C8 C9 O1 -8.4(8)
C7 C8 C9 C10 172.4(5)
O1 C9 C10 C15 -173.6(5)
C8 C9 C10 C15 5.7(8)
O1 C9 C10 C11 6.9(8)
C8 C9 C10 C11 -173.8(5)
C15 C10 C11 C12 -1.7(10)
C9 C10 C11 C12 177.8(6)
C10 C11 C12 C13 2.6(10)
C11 C12 C13 C14 -1.4(9)
C11 C12 C13 Br1 -177.8(5)
C12 C13 C14 C15 -0.5(9)
Br1 C13 C14 C15 175.8(4)
C11 C10 C15 C14 -0.3(8)
C9 C10 C15 C14 -179.8(5)
C13 C14 C15 C10 1.4(8)
N2 C16 C17 C18 173.6(4)
C16 C17 C18 O2 4.1(6)
C16 C17 C18 C19 -173.7(4)
O2 C18 C19 C24 -1.0(6)
C17 C18 C19 C24 176.9(4)
O2 C18 C19 C20 -179.8(4)
C17 C18 C19 C20 -2.0(6)
C24 C19 C20 C21 -0.7(6)
C18 C19 C20 C21 178.2(4)
C19 C20 C21 C22 -0.4(7)
C20 C21 C22 C23 1.5(7)
C20 C21 C22 Br2 -180.0(3)
C21 C22 C23 C24 -1.4(7)
Br2 C22 C23 C24 -179.9(3)
C22 C23 C24 C19 0.3(7)
C20 C19 C24 C23 0.7(6)
C18 C19 C24 C23 -178.2(4)
O3 C25 N1 C6 -179.7(5)
N2 C25 N1 C6 -0.2(5)
O3 C25 N1 C7 9.0(8)
N2 C25 N1 C7 -171.6(4)
C5 C6 N1 C25 179.5(5)
C1 C6 N1 C25 -0.8(5)
C5 C6 N1 C7 -9.9(8)
C1 C6 N1 C7 169.8(4)
C8 C7 N1 C25 -84.3(6)
C8 C7 N1 C6 106.0(6)
O3 C25 N2 C1 -179.3(5)
N1 C25 N2 C1 1.2(5)
O3 C25 N2 C16 -9.2(8)
N1 C25 N2 C16 171.3(4)
C2 C1 N2 C25 179.6(5)
C6 C1 N2 C25 -1.7(5)
C2 C1 N2 C16 10.3(8)
C6 C1 N2 C16 -171.1(4)
C17 C16 N2 C25 -75.2(6)
C17 C16 N2 C1 93.1(5)
